data_1525576
loop_
_publ_author_name
'Andersson, A.S.'
'Kalska, B.'
'Haeggstroem, L.'
'Thomas, J.O.'

_publ_section_title
;
 Lithium extraction/insertion in Li Fe P O4: an X-ray diffraction and
 Mossbauer spectroscopy study
;
_journal_name_full 'Solid State Ionics'
_journal_page_first 41
_journal_page_last 52
_journal_volume 130
_journal_year 2000
_chemical_formula_sum 'Fe O4 P'
_chemical_name_systematic 'Fe (P O4)'
_space_group_IT_number 62
_symmetry_space_group_name_Hall '-P 2ac 2n'
_symmetry_space_group_name_H-M 'P n m a'
_cell_angle_alpha 90
_cell_angle_beta 90
_cell_angle_gamma 90
_cell_formula_units_Z 4
_cell_length_a 9.8142
_cell_length_b 5.7893
_cell_length_c 4.782
_cell_volume 271.701
_citation_journal_id_ASTM SSIOD3
_cod_data_source_file Andersson_SSIOD3_2000_564.cif
_cod_data_source_block Fe1O4P1
_cod_original_cell_volume 271.7006
_cod_original_formula_sum 'Fe1 O4 P1'
_cod_database_code 1525576

loop_
_symmetry_equiv_pos_as_xyz
x,y,z
-x+1/2,-y,z+1/2
x+1/2,-y+1/2,-z+1/2
-x,y+1/2,-z
-x,-y,-z
x-1/2,y,-z-1/2
-x-1/2,y-1/2,z-1/2
x,-y-1/2,z

loop_
_atom_site_label
_atom_site_type_symbol
_atom_site_fract_x
_atom_site_fract_y
_atom_site_fract_z
_atom_site_occupancy
_atom_site_U_iso_or_equiv
P1 P+5 0.093 0.25 0.3989 1 0.0
O1 O-2 0.1153 0.25 0.7107 1 0.0
O2 O-2 0.445 0.25 0.1511 1 0.0
O3 O-2 0.1649 0.0465 0.252 1 0.0
Fe1 Fe+3 0.2753 0.25 0.9504 1 0.0
